data_1515296
loop_
_publ_author_name
'Jones, Michael R.'
'Service, Erin L.'
'Thompson, John R.'
'Wang, Michael C. P.'
'Kimsey, Isaac J.'
'DeToma, Alaina S.'
'Ramamoorthy, Ayyalusamy'
'Lim, Mi Hee'
'Storr, Tim'

_publ_section_title
;
 Dual-function triazole-pyridine derivatives as inhibitors of
 metal-induced amyloid-\b aggregation.
;
_journal_issue 9
_journal_name_full 'Metallomics : integrated biometal science'
_journal_page_first 910
_journal_page_last 920
_journal_paper_doi 10.1039/c2mt20113e
_journal_volume 4
_journal_year 2012
_chemical_formula_moiety 'C9 H10 N6 O9 Zn1'
_chemical_formula_sum 'C9 H10 N6 O9 Zn'
_chemical_formula_weight 411.59
_chemical_name_systematic ?
_space_group_IT_number 2
_symmetry_cell_setting triclinic
_symmetry_space_group_name_Hall '-P 1'
_symmetry_space_group_name_H-M 'P -1'
_atom_sites_solution_hydrogens difmap
_atom_sites_solution_primary other
_cell_angle_alpha 75.271(3)
_cell_angle_beta 74.091(3)
_cell_angle_gamma 80.029(3)
_cell_formula_units_Z 2
_cell_length_a 7.1753(3)
_cell_length_b 9.9395(4)
_cell_length_c 11.0467(5)
_cell_measurement_reflns_used 5504
_cell_measurement_temperature 296(2)
_cell_measurement_theta_max 28.15
_cell_measurement_theta_min 2.97
_cell_volume 728.22(6)
_computing_cell_refinement 'Bruker SAINT'
_computing_data_collection 'Bruker APEX2'
_computing_data_reduction 'Bruker SAINT'
_computing_structure_solution
;
SIR92 (Altomare et al, 1994)
CRYSTALS (Watkin, 1988)
;
_diffrn_ambient_temperature 296(2)
_diffrn_measured_fraction_theta_full 0.979
_diffrn_measured_fraction_theta_max 0.960
_diffrn_measurement_device_type 'Bruker APEX-II CCD'
_diffrn_measurement_method '\w/2\q '
_diffrn_radiation_monochromator graphite
_diffrn_radiation_type 'Mo K\a'
_diffrn_radiation_wavelength 0.71073
_diffrn_reflns_av_R_equivalents 0.024
_diffrn_reflns_limit_h_max 9
_diffrn_reflns_limit_h_min -9
_diffrn_reflns_limit_k_max 10
_diffrn_reflns_limit_k_min -13
_diffrn_reflns_limit_l_max 14
_diffrn_reflns_limit_l_min -14
_diffrn_reflns_number 9606
_diffrn_reflns_theta_full 25.171
_diffrn_reflns_theta_max 28.282
_diffrn_reflns_theta_min 1.964
_exptl_absorpt_coefficient_mu 1.752
_exptl_absorpt_correction_T_max 0.7457
_exptl_absorpt_correction_T_min 0.6038
_exptl_absorpt_correction_type multi-scan
_exptl_crystal_colour colourless
_exptl_crystal_density_diffrn 1.877
_exptl_crystal_description block
_exptl_crystal_F_000 416
_exptl_crystal_size_max 0.253
_exptl_crystal_size_mid 0.071
_exptl_crystal_size_min 0.063
_refine_diff_density_max 0.44
_refine_diff_density_min -0.44
_refine_ls_extinction_method None
_refine_ls_goodness_of_fit_ref 1.1068
_refine_ls_hydrogen_treatment constr
_refine_ls_matrix_type full
_refine_ls_number_parameters 235
_refine_ls_number_reflns 2624
_refine_ls_number_restraints 0
_refine_ls_R_factor_all 0.0444
_refine_ls_R_factor_gt 0.0314
_refine_ls_shift/su_max 0.0003784
_refine_ls_structure_factor_coef F
_refine_ls_weighting_details
;
Method, part 1, Chebychev polynomial, (Watkin, 1994, Prince, 1982)
[weight] = 1.0/[A~0~*T~0~(x)+A~1~*T~1~(x) ... +A~n-1~]*T~n-1~(x)]
where A~i~ are the Chebychev coefficients listed below and x= Fcalc/Fmax
Method = Robust Weighting (Prince, 1982)
W = [weight] * [1-(deltaF/6*sigmaF)^2^]^2^
A~i~ are:
0.152 0.798E-01 0.427E-01
;
_refine_ls_weighting_scheme calc
_refine_ls_wR_factor_all 0.0456
_refine_ls_wR_factor_gt 0.0316
_refine_ls_wR_factor_ref 0.0315
_reflns_limit_h_max 9
_reflns_limit_h_min -9
_reflns_limit_k_max 13
_reflns_limit_k_min -12
_reflns_limit_l_max 14
_reflns_limit_l_min 0
_reflns_number_gt 2725
_reflns_number_total 3925
_reflns_threshold_expression I>2.0\s(I)
_oxford_diffrn_Wilson_B_factor 0
_oxford_diffrn_Wilson_scale 0
_oxford_refine_ls_r_factor_ref 0.0305
_oxford_refine_ls_scale 0.2085(3)
_oxford_reflns_number_all 3484
_oxford_reflns_threshold_expression_ref I>2.5\s(I)
_cod_data_source_file c2mt20113e.txt
_cod_data_source_block MJCAZn
_cod_depositor_comments
;
The following automatic conversions were performed:

'_symmetry_cell_setting' value 'Triclinic' changed to 'triclinic'
according to
/usr/data/users/saulius/automatic-downloads/retrospective/RSC/lib/dictionaries/cif_core.dic
dictionary named 'cif_core.dic' version 2.4.2 from
2011-04-26.

'_atom_sites_solution_primary' value 'Other' changed to
'other' according to
/usr/data/users/saulius/automatic-downloads/retrospective/RSC/lib/dictionaries/cif_core.dic
dictionary named 'cif_core.dic' version 2.4.2 from 2011-04-26.

Automatic conversion script
Id: cif_fix_values 2281 2013-09-26 08:29:07Z andrius 
;
_cod_original_sg_symbol_H-M 'P -1 '
_cod_original_formula_sum 'C9 H10 N6 O9 Zn1'
_cod_database_code 1515296

loop_
_symmetry_equiv_pos_as_xyz
x,y,z
-x,-y,-z

loop_
_atom_site_label
_atom_site_type_symbol
_atom_site_fract_x
_atom_site_fract_y
_atom_site_fract_z
_atom_site_U_iso_or_equiv
_atom_site_occupancy
_atom_site_adp_type
_atom_site_refinement_flags_posn
Zn1 Zn 0.78476(4) 0.30086(3) 0.23915(3) 0.0327 1.0000 Uani .
O1 O 0.9226(2) 0.86448(19) 0.11014(18) 0.0415 1.0000 Uani .
O2 O 0.7430(2) 1.04472(17) 0.01323(17) 0.0375 1.0000 Uani .
O3 O 1.0556(3) 0.2029(2) 0.1780(2) 0.0509 1.0000 Uani .
O4 O 1.1423(3) 0.4105(2) 0.1364(2) 0.0639 1.0000 Uani .
O5 O 1.3594(3) 0.2320(2) 0.10927(19) 0.0501 1.0000 Uani .
O6 O 0.6776(3) 0.1067(2) 0.29181(19) 0.0452 1.0000 Uani .
O7 O 0.4467(3) 0.2538(2) 0.3661(2) 0.0567 1.0000 Uani .
O8 O 0.3954(3) 0.0384(2) 0.3938(2) 0.0575 1.0000 Uani .
O9 O 0.7129(3) 0.34705(19) 0.05964(18) 0.0444 1.0000 Uani .
N1 N 0.8286(3) 0.3027(2) 0.4258(2) 0.0330 1.0000 Uani .
N2 N 0.6998(3) 0.50733(19) 0.25503(19) 0.0317 1.0000 Uani .
N3 N 0.6422(3) 0.6189(2) 0.1760(2) 0.0343 1.0000 Uani .
N4 N 0.6179(3) 0.72429(18) 0.23551(18) 0.0279 1.0000 Uani .
N5 N 1.1897(3) 0.2840(2) 0.1401(2) 0.0404 1.0000 Uani .
N6 N 0.5016(3) 0.1315(2) 0.3528(2) 0.0386 1.0000 Uani .
C1 C 0.8911(4) 0.1916(3) 0.5078(3) 0.0458 1.0000 Uani .
C2 C 0.9063(4) 0.1974(3) 0.6282(3) 0.0471 1.0000 Uani .
C3 C 0.8547(4) 0.3241(3) 0.6651(3) 0.0401 1.0000 Uani .
C4 C 0.7895(3) 0.4406(3) 0.5817(2) 0.0335 1.0000 Uani .
C5 C 0.7787(3) 0.4261(2) 0.4624(2) 0.0277 1.0000 Uani .
C6 C 0.7124(3) 0.5397(2) 0.3646(2) 0.0270 1.0000 Uani .
C7 C 0.6597(3) 0.6814(2) 0.3518(2) 0.0285 1.0000 Uani .
C8 C 0.5779(3) 0.8664(2) 0.1643(2) 0.0313 1.0000 Uani .
C9 C 0.7669(3) 0.9255(2) 0.0923(2) 0.0293 1.0000 Uani .
H11 H 0.9271 0.1056 0.4797 0.072(11) 1.0000 Uiso R
H21 H 0.9507 0.1174 0.6833 0.044(8) 1.0000 Uiso R
H22 H 0.8671 1.0762 -0.0289 0.077(12) 1.0000 Uiso R
H31 H 0.8632 0.3313 0.7470 0.046(8) 1.0000 Uiso R
H41 H 0.7536 0.5299 0.6038 0.038(7) 1.0000 Uiso R
H71 H 0.6523 0.7385 0.4107 0.040(7) 1.0000 Uiso R
H81 H 0.5066 0.9243 0.2245 0.042(7) 1.0000 Uiso R
H82 H 0.5029 0.8657 0.1042 0.034(7) 1.0000 Uiso R
H91 H 0.6627 0.4396 0.0250 0.28(3) 1.0000 Uiso R
H92 H 0.7305 0.2755 0.0132 0.28(3) 1.0000 Uiso R

loop_
_atom_site_aniso_label
_atom_site_aniso_U_11
_atom_site_aniso_U_22
_atom_site_aniso_U_33
_atom_site_aniso_U_23
_atom_site_aniso_U_13
_atom_site_aniso_U_12
Zn1 0.03427(15) 0.02627(13) 0.03931(16) -0.01056(10) -0.00861(11) -0.00321(10)
O1 0.0289(8) 0.0401(10) 0.0448(10) 0.0075(8) -0.0095(7) 0.0004(7)
O2 0.0319(9) 0.0297(8) 0.0454(10) 0.0042(7) -0.0136(7) -0.0004(7)
O3 0.0346(10) 0.0575(12) 0.0648(13) -0.0269(10) -0.0068(9) -0.0042(8)
O4 0.0630(14) 0.0488(13) 0.0655(15) -0.0100(11) 0.0031(11) -0.0022(10)
O5 0.0312(9) 0.0710(14) 0.0456(11) -0.0150(10) -0.0065(8) 0.0001(9)
O6 0.0439(11) 0.0460(11) 0.0472(11) -0.0173(9) -0.0021(9) -0.0131(8)
O7 0.0703(14) 0.0418(11) 0.0664(14) -0.0244(10) -0.0234(11) 0.0012(10)
O8 0.0599(13) 0.0592(13) 0.0527(12) -0.0084(10) -0.0006(10) -0.0316(11)
O9 0.0558(12) 0.0381(10) 0.0430(10) -0.0096(8) -0.0161(9) -0.0068(8)
N1 0.0335(10) 0.0271(9) 0.0400(11) -0.0071(8) -0.0135(9) -0.0002(7)
N2 0.0372(10) 0.0252(9) 0.0347(10) -0.0076(8) -0.0121(8) -0.0013(7)
N3 0.0416(11) 0.0261(9) 0.0374(11) -0.0085(8) -0.0134(9) -0.0011(8)
N4 0.0286(9) 0.0236(9) 0.0322(10) -0.0065(7) -0.0080(8) -0.0029(7)
N5 0.0363(11) 0.0526(14) 0.0324(11) -0.0119(10) -0.0080(9) -0.0018(10)
N6 0.0457(12) 0.0408(12) 0.0325(11) -0.0098(9) -0.0074(9) -0.0143(9)
C1 0.0514(16) 0.0306(12) 0.0568(17) -0.0050(12) -0.0237(13) 0.0019(11)
C2 0.0475(15) 0.0403(14) 0.0531(17) 0.0047(12) -0.0273(13) -0.0017(11)
C3 0.0368(13) 0.0481(15) 0.0369(13) -0.0028(11) -0.0151(11) -0.0081(11)
C4 0.0305(11) 0.0368(12) 0.0352(12) -0.0095(10) -0.0088(9) -0.0052(9)
C5 0.0230(10) 0.0268(10) 0.0334(11) -0.0049(9) -0.0077(8) -0.0038(8)
C6 0.0229(10) 0.0290(10) 0.0303(11) -0.0080(9) -0.0062(8) -0.0041(8)
C7 0.0283(11) 0.0284(11) 0.0315(11) -0.0097(9) -0.0083(9) -0.0037(8)
C8 0.0316(11) 0.0248(10) 0.0377(12) -0.0053(9) -0.0122(9) 0.0002(8)
C9 0.0319(11) 0.0276(11) 0.0288(11) -0.0057(9) -0.0101(9) -0.0002(8)

loop_
_atom_type_symbol
_atom_type_scat_dispersion_real
_atom_type_scat_dispersion_imag
_atom_type_scat_Cromer_Mann_a1
_atom_type_scat_Cromer_Mann_b1
_atom_type_scat_Cromer_Mann_a2
_atom_type_scat_Cromer_Mann_b2
_atom_type_scat_Cromer_Mann_a3
_atom_type_scat_Cromer_Mann_b3
_atom_type_scat_Cromer_Mann_a4
_atom_type_scat_Cromer_Mann_b4
_atom_type_scat_Cromer_Mann_c
_atom_type_scat_source
C 0.0033 0.0016 2.3100 20.8439 1.0200 10.2075 1.5886 0.5687 0.8650 51.6512 0.2156 'International Tables Vol C 4.2.6.8 and 6.1.1.4'
H 0.0000 0.0000 0.4930 10.5109 0.3229 26.1257 0.1402 3.1424 0.0408 57.7998 0.0030 'International Tables Vol C 4.2.6.8 and 6.1.1.4'
N 0.0061 0.0033 12.2126 0.0057 3.1322 9.8933 2.0125 28.9975 1.1663 0.5826 -11.5290 'International Tables Vol C 4.2.6.8 and 6.1.1.4'
O 0.0106 0.0060 3.0485 13.2771 2.2868 5.7011 1.5463 0.3239 0.8670 32.9089 0.2508 'International Tables Vol C 4.2.6.8 and 6.1.1.4'
Zn 0.2839 1.4301 14.0743 3.2655 7.0318 0.2333 5.1652 10.3163 2.4100 58.7097 1.3041 'International Tables Vol C 4.2.6.8 and 6.1.1.4'

loop_
_geom_angle_atom_site_label_1
_geom_angle_atom_site_label_2
_geom_angle_atom_site_label_3
_geom_angle
_geom_angle_publ_flag
O3 Zn1 O4 50.17(7) yes
O3 Zn1 O6 88.49(8) yes
O4 Zn1 O6 138.62(7) yes
O3 Zn1 O7 142.21(8) yes
O4 Zn1 O7 164.19(7) yes
O6 Zn1 O7 54.70(7) yes
O3 Zn1 O9 95.61(8) yes
O4 Zn1 O9 93.72(7) yes
O6 Zn1 O9 92.02(7) yes
O7 Zn1 O9 94.10(8) yes
O3 Zn1 N1 94.12(8) yes
O4 Zn1 N1 85.54(8) yes
O6 Zn1 N1 97.32(7) yes
O7 Zn1 N1 83.68(7) yes
O9 Zn1 N1 166.67(7) yes
O3 Zn1 N2 129.71(8) yes
O4 Zn1 N2 79.67(7) yes
O6 Zn1 N2 141.26(8) yes
O7 Zn1 N2 86.56(7) yes
O9 Zn1 N2 90.40(7) yes
O3 Zn1 N6 115.50(8) yes
O4 Zn1 N6 164.74(7) yes
O6 Zn1 N6 27.32(7) yes
O7 Zn1 N6 27.39(7) yes
O9 Zn1 N6 93.08(7) yes
N1 Zn1 N2 76.36(7) yes
N1 Zn1 N6 90.93(7) yes
N2 Zn1 N6 113.94(7) yes
C9 O2 H22 108.7 no
Zn1 O3 N5 113.66(16) yes
Zn1 O4 N5 77.60(15) yes
Zn1 O6 N6 103.91(15) yes
Zn1 O7 N6 84.83(15) yes
Zn1 O9 H91 119.9 no
Zn1 O9 H92 120.0 no
H91 O9 H92 120.1 no
Zn1 N1 C1 125.53(18) yes
Zn1 N1 C5 116.02(15) yes
C1 N1 C5 118.4(2) yes
Zn1 N2 N3 132.45(15) yes
Zn1 N2 C6 116.62(15) yes
N3 N2 C6 110.85(19) yes
N2 N3 N4 105.66(18) yes
N3 N4 C7 112.11(18) yes
N3 N4 C8 118.60(19) yes
C7 N4 C8 128.72(19) yes
O3 N5 O4 118.4(2) yes
O3 N5 O5 118.1(2) yes
O4 N5 O5 123.5(2) yes
O6 N6 O7 116.5(2) yes
O6 N6 O8 120.3(2) yes
O7 N6 O8 123.2(2) yes
O6 N6 Zn1 48.77(11) yes
O7 N6 Zn1 67.78(14) yes
O8 N6 Zn1 168.89(19) yes
N1 C1 C2 123.0(3) yes
N1 C1 H11 117.1 no
C2 C1 H11 119.9 no
C1 C2 C3 118.3(2) yes
C1 C2 H21 120.7 no
C3 C2 H21 121.0 no
C2 C3 C4 119.7(2) yes
C2 C3 H31 120.2 no
C4 C3 H31 120.1 no
C3 C4 C5 118.5(2) yes
C3 C4 H41 121.9 no
C5 C4 H41 119.7 no
C4 C5 N1 122.2(2) yes
C4 C5 C6 124.6(2) yes
N1 C5 C6 113.3(2) yes
C5 C6 N2 117.66(19) yes
C5 C6 C7 135.5(2) yes
N2 C6 C7 106.84(19) yes
C6 C7 N4 104.54(19) yes
C6 C7 H71 129.0 no
N4 C7 H71 126.4 no
N4 C8 C9 109.65(18) yes
N4 C8 H81 109.2 no
C9 C8 H81 108.3 no
N4 C8 H82 109.5 no
C9 C8 H82 109.7 no
H81 C8 H82 110.4 no
C8 C9 O2 112.96(19) yes
C8 C9 O1 121.4(2) yes
O2 C9 O1 125.6(2) yes

loop_
_geom_bond_atom_site_label_1
_geom_bond_atom_site_label_2
_geom_bond_distance
_geom_bond_publ_flag
Zn1 O3 2.0348(19) yes
Zn1 O4 2.793(2) yes
Zn1 O6 2.0864(18) yes
Zn1 O7 2.503(2) yes
Zn1 O9 2.1036(19) yes
Zn1 N1 2.174(2) yes
Zn1 N2 2.0749(19) yes
Zn1 N6 2.693(2) yes
O1 C9 1.217(3) yes
O2 C9 1.297(3) yes
O2 H22 0.950 no
O3 N5 1.275(3) yes
O4 N5 1.238(3) yes
O5 N5 1.229(3) yes
O6 N6 1.273(3) yes
O7 N6 1.244(3) yes
O8 N6 1.218(3) yes
O9 H91 0.950 no
O9 H92 0.950 no
N1 C1 1.335(3) yes
N1 C5 1.349(3) yes
N2 N3 1.308(3) yes
N2 C6 1.358(3) yes
N3 N4 1.335(3) yes
N4 C7 1.345(3) yes
N4 C8 1.454(3) yes
C1 C2 1.380(4) yes
C1 H11 0.953 no
C2 C3 1.380(4) yes
C2 H21 0.937 no
C3 C4 1.384(3) yes
C3 H31 0.945 no
C4 C5 1.385(3) yes
C4 H41 0.954 no
C5 C6 1.464(3) yes
C6 C7 1.375(3) yes
C7 H71 0.953 no
C8 C9 1.505(3) yes
C8 H81 0.970 no
C8 H82 0.964 no
